data_7703128
loop_
_publ_author_name
'Bond, Christopher J.'
'Cineus, Roy'
'Nazarenko, Alexander Y.'
'Spernyak, Joseph A.'
'Morrow, Janet R.'

_publ_section_title
;
 Isomeric Co(ii) paraCEST agents as pH responsive MRI probes.
;
_journal_issue 2
_journal_name_full 'Dalton transactions (Cambridge, England : 2003)'
_journal_page_first 279
_journal_page_last 284
_journal_paper_doi 10.1039/c9dt04558a
_journal_volume 49
_journal_year 2020
_chemical_formula_moiety 'C18 H36 Co N8 O4, 2(Cl O4), H2 O'
_chemical_formula_sum 'C18 H38 Cl2 Co N8 O13'
_chemical_formula_weight 704.39
_chemical_name_systematic
'(2,2',2'',2'''-(1,4,8,11-Tetraazacyclotetradecane-1,4,8,11-tetrayl)tetraacetamide)-cobalt(ii) diperchlorate monohydrate'
_space_group_crystal_system triclinic
_space_group_IT_number 2
_space_group_name_Hall '-P 1'
_space_group_name_H-M_alt 'P -1'
_atom_sites_solution_hydrogens mixed
_atom_sites_solution_primary dual
_audit_creation_date 2019-05-12
_audit_creation_method
;
Olex2 1.2
(compiled 2018.05.29 svn.r3508 for OlexSys, GUI svn.r5506)
;
_audit_update_record
;
2019-08-28 deposited with the CCDC.	2019-12-05 downloaded from the CCDC.
;
_cell_angle_alpha 92.863(2)
_cell_angle_beta 103.261(2)
_cell_angle_gamma 111.451(2)
_cell_formula_units_Z 2
_cell_length_a 8.8541(6)
_cell_length_b 9.9859(8)
_cell_length_c 17.8607(14)
_cell_measurement_reflns_used 4304
_cell_measurement_temperature 173(2)
_cell_measurement_theta_max 30.55
_cell_measurement_theta_min 2.99
_cell_volume 1414.90(19)
_computing_cell_refinement 'SAINT v8.34A (Bruker, 2013)'
_computing_data_collection 'APEX 2'
_computing_data_reduction 'SAINT v8.34A (Bruker, 2013)'
_computing_molecular_graphics 'Olex2 (Dolomanov et al., 2009)'
_computing_publication_material 'Olex2 (Dolomanov et al., 2009)'
_computing_structure_refinement 'XL (Sheldrick, 2008)'
_computing_structure_solution 'XT (Sheldrick, 2015)'
_diffrn_ambient_temperature 173
_diffrn_measured_fraction_theta_full 0.998
_diffrn_measured_fraction_theta_max 0.993
_diffrn_measurement_device_type 'Bruker PHOTON-100 CMOS'
_diffrn_measurement_method '\f and \w scans'
_diffrn_radiation_type MoK\a
_diffrn_radiation_wavelength 0.71073
_diffrn_reflns_av_R_equivalents 0.0396
_diffrn_reflns_av_unetI/netI 0.0170
_diffrn_reflns_Laue_measured_fraction_full 0.998
_diffrn_reflns_Laue_measured_fraction_max 0.993
_diffrn_reflns_limit_h_max 12
_diffrn_reflns_limit_h_min -12
_diffrn_reflns_limit_k_max 14
_diffrn_reflns_limit_k_min -14
_diffrn_reflns_limit_l_max 26
_diffrn_reflns_limit_l_min -26
_diffrn_reflns_number 94139
_diffrn_reflns_point_group_measured_fraction_full 0.998
_diffrn_reflns_point_group_measured_fraction_max 0.993
_diffrn_reflns_theta_full 25.242
_diffrn_reflns_theta_max 31.489
_diffrn_reflns_theta_min 2.764
_diffrn_source sealedtube
_diffrn_standards_number 0
_exptl_absorpt_coefficient_mu 0.873
_exptl_absorpt_correction_T_max 0.8335
_exptl_absorpt_correction_T_min 0.6318
_exptl_absorpt_correction_type multi-scan
_exptl_absorpt_process_details
;
SADABS-2014/5 (Bruker,2014/5) was used for absorption correction.
wR2(int) was 0.0614 before and 0.0532 after correction.
The Ratio of minimum to maximum transmission is 0.7580.
The \l/2 correction factor is 0.00150.
;
_exptl_crystal_colour red
_exptl_crystal_density_diffrn 1.653
_exptl_crystal_description block
_exptl_crystal_F_000 734
_exptl_crystal_preparation 'Magnetic properties'
_exptl_crystal_recrystallization_method 'Re-crystallisation from solvent: ethanol'
_exptl_crystal_size_max 0.6
_exptl_crystal_size_mid 0.53
_exptl_crystal_size_min 0.34
_exptl_transmission_factor_max 1
_exptl_transmission_factor_min 0.76
_refine_diff_density_max 0.525
_refine_diff_density_min -0.424
_refine_diff_density_rms 0.068
_refine_ls_extinction_method none
_refine_ls_goodness_of_fit_ref 1.048
_refine_ls_hydrogen_treatment mixed
_refine_ls_matrix_type full
_refine_ls_number_parameters 426
_refine_ls_number_reflns 9344
_refine_ls_number_restraints 52
_refine_ls_restrained_S_all 1.062
_refine_ls_R_factor_all 0.0369
_refine_ls_R_factor_gt 0.0308
_refine_ls_shift/su_max 0.001
_refine_ls_shift/su_mean 0.000
_refine_ls_structure_factor_coef Fsqd
_refine_ls_weighting_details 'w=1/[\s^2^(Fo^2^)+(0.0433P)^2^+0.5440P] where P=(Fo^2^+2Fc^2^)/3'
_refine_ls_weighting_scheme calc
_refine_ls_wR_factor_gt 0.0781
_refine_ls_wR_factor_ref 0.0816
_reflns_Friedel_coverage 0.000
_reflns_number_gt 8231
_reflns_number_total 9344
_reflns_threshold_expression 'I > 2\s(I)'
_cod_data_source_file c9dt04558a2.cif
_cod_data_source_block mo_jm042417a_0m
_cod_database_code 7703128
_shelx_shelxl_version_number 2016/6
_shelx_space_group_comment
;
The symmetry employed for this shelxl refinement is uniquely defined
by the following loop, which should always be used as a source of
symmetry information in preference to the above space-group names.
They are only intended as comments.
;
_shelx_estimated_absorpt_t_max 0.756
_shelx_estimated_absorpt_t_min 0.622
_olex2_refinement_description
;
1. Fixed Uiso
 At 1.2 times of:
  All C(H,H) groups, All N(H,H) groups
 At 1.5 times of:
  All O(H,H) groups
2. Restrained distances
 Cl2-O13 \\sim Cl2-O14 \\sim Cl2-O15 \\sim Cl2-O16 \\sim Cl2-O13A \\sim
Cl2-O14A \\sim Cl2-O15A \\sim Cl2-
 O16A
 with sigma of 0.02
3. Uiso/Uaniso restraints and constraints
O14 \\sim O16A: within 2A with sigma of 0.04 and sigma for terminal atoms of
0.08
O13 \\sim O13A: within 2A with sigma of 0.04 and sigma for terminal atoms of
0.08
O15 \\sim O15A: within 2A with sigma of 0.04 and sigma for terminal atoms of
0.08
O16 \\sim O14A: within 2A with sigma of 0.04 and sigma for terminal atoms of
0.08
4. Others
 Sof(O13A)=Sof(O14A)=Sof(O15A)=Sof(O16A)=1-FVAR(1)
 Sof(O13)=Sof(O14)=Sof(O15)=Sof(O16)=FVAR(1)
5.a Secondary CH2 refined with riding coordinates:
 C2(H2C,H2D), C3(H3C,H3D), C5(H5C,H5D), C6(H6C,H6D), C7(H7A,H7B), C9(H9A,H9B),
 C10(H10A,H10B), C12(H12A,H12B), C13(H13A,H13B), C14(H14A,H14B), C15(H15A,H15B),
  C17(H17A,H17B), C19(H19A,H19B), C21(H21A,H21B)
5.b X=CH2 refined with riding coordinates and stretchable bonds:
 N2(H2A,H2B), N3(H3A,H3B), N5(H5A,H5B), N6(H6A,H6B)
;
_olex2_submission_special_instructions 'No special instructions were received'

loop_
_space_group_symop_operation_xyz
'x, y, z'
'-x, -y, -z'

loop_
_atom_site_label
_atom_site_type_symbol
_atom_site_fract_x
_atom_site_fract_y
_atom_site_fract_z
_atom_site_U_iso_or_equiv
_atom_site_adp_type
_atom_site_occupancy
_atom_site_site_symmetry_order
_atom_site_calc_flag
_atom_site_refinement_flags_posn
_atom_site_refinement_flags_adp
_atom_site_refinement_flags_occupancy
_atom_site_disorder_assembly
_atom_site_disorder_group
Co1 Co 0.36309(2) 0.74244(2) 0.75599(2) 0.01564(4) Uani 1 1 d . . . . .
O1 O 0.23791(11) 0.78270(9) 0.65289(5) 0.02056(16) Uani 1 1 d . . . . .
O2 O 0.49623(11) 0.73932(11) 0.86973(5) 0.02419(18) Uani 1 1 d . . . . .
O3 O 0.16343(13) 0.22985(10) 0.60260(6) 0.0284(2) Uani 1 1 d . . . . .
O4 O 0.87300(12) 0.82681(11) 0.64678(6) 0.02781(19) Uani 1 1 d . . . . .
N1 N 0.37556(13) 0.95980(11) 0.79258(6) 0.02166(19) Uani 1 1 d . . . . .
N2 N 0.21745(16) 0.95903(12) 0.58256(7) 0.0272(2) Uani 1 1 d . . . . .
H2A H 0.1863(5) 0.9031(9) 0.5410(7) 0.033 Uiso 1 1 calc GR . . . .
H2B H 0.2274(2) 1.0450(13) 0.58201(7) 0.033 Uiso 1 1 calc GR . . . .
N3 N 0.49515(15) 0.70460(16) 0.99340(7) 0.0330(3) Uani 1 1 d . . . . .
H3A H 0.5975(17) 0.7339(5) 1.0074(3) 0.040 Uiso 1 1 calc GR . . . .
H3B H 0.4402(9) 0.6781(5) 1.0247(5) 0.040 Uiso 1 1 calc GR . . . .
N4 N 0.16537(12) 0.66808(12) 0.81610(6) 0.02062(18) Uani 1 1 d . . . . .
N5 N 0.14904(15) 0.34720(13) 0.49748(7) 0.0283(2) Uani 1 1 d . . . . .
H5A H 0.1286(4) 0.2720(12) 0.4666(5) 0.034 Uiso 1 1 calc GR . . . .
H5B H 0.15542(18) 0.4257(12) 0.4801(3) 0.034 Uiso 1 1 calc GR . . . .
N6 N 0.82759(16) 1.02647(14) 0.61399(8) 0.0336(3) Uani 1 1 d . . . . .
H6A H 0.9250(16) 1.0660(7) 0.60614(15) 0.040 Uiso 1 1 calc GR . . . .
H6B H 0.7604(11) 1.0710(7) 0.60740(14) 0.040 Uiso 1 1 calc GR . . . .
N8 N 0.31402(12) 0.52342(10) 0.70011(6) 0.01842(17) Uani 1 1 d . . . . .
N11 N 0.60256(12) 0.80123(10) 0.72952(6) 0.01744(17) Uani 1 1 d . . . . .
C2 C 0.26407(17) 0.93552(15) 0.84632(8) 0.0266(2) Uani 1 1 d . . . . .
H2C H 0.226804 1.017276 0.849627 0.032 Uiso 1 1 calc R . . . .
H2D H 0.327614 0.932026 0.899078 0.032 Uiso 1 1 calc R . . . .
C3 C 0.11146(15) 0.79363(15) 0.81695(7) 0.0248(2) Uani 1 1 d . . . . .
H3C H 0.035069 0.781286 0.851083 0.030 Uiso 1 1 calc R . . . .
H3D H 0.049252 0.796351 0.763760 0.030 Uiso 1 1 calc R . . . .
C5 C 0.02697(15) 0.53527(14) 0.76827(7) 0.0245(2) Uani 1 1 d . . . . .
H5C H -0.009630 0.557401 0.715347 0.029 Uiso 1 1 calc R . . . .
H5D H -0.069976 0.510016 0.791144 0.029 Uiso 1 1 calc R . . . .
C6 C 0.07420(16) 0.40218(14) 0.76162(8) 0.0269(2) Uani 1 1 d . . . . .
H6C H 0.056030 0.352700 0.807368 0.032 Uiso 1 1 calc R . . . .
H6D H -0.006779 0.334139 0.715100 0.032 Uiso 1 1 calc R . . . .
C7 C 0.25167(16) 0.42430(13) 0.75602(7) 0.0228(2) Uani 1 1 d . . . . .
H7A H 0.330874 0.463976 0.808302 0.027 Uiso 1 1 calc R . . . .
H7B H 0.252938 0.328272 0.740405 0.027 Uiso 1 1 calc R . . . .
C9 C 0.48369(15) 0.52982(13) 0.69416(8) 0.0231(2) Uani 1 1 d . . . . .
H9A H 0.485793 0.528674 0.638955 0.028 Uiso 1 1 calc R . . . .
H9B H 0.498495 0.441596 0.711296 0.028 Uiso 1 1 calc R . . . .
C10 C 0.63159(15) 0.66413(13) 0.74257(7) 0.0209(2) Uani 1 1 d . . . . .
H10A H 0.647643 0.653957 0.798385 0.025 Uiso 1 1 calc R . . . .
H10B H 0.735660 0.670681 0.728511 0.025 Uiso 1 1 calc R . . . .
C12 C 0.72898(14) 0.92789(13) 0.78861(7) 0.0216(2) Uani 1 1 d . . . . .
H12A H 0.839911 0.955626 0.777282 0.026 Uiso 1 1 calc R . . . .
H12B H 0.740095 0.897282 0.840793 0.026 Uiso 1 1 calc R . . . .
C13 C 0.68232(17) 1.06132(14) 0.79011(8) 0.0262(2) Uani 1 1 d . . . . .
H13A H 0.786541 1.148226 0.813440 0.031 Uiso 1 1 calc R . . . .
H13B H 0.638950 1.073336 0.735705 0.031 Uiso 1 1 calc R . . . .
C14 C 0.55227(16) 1.05893(14) 0.83420(8) 0.0263(2) Uani 1 1 d . . . . .
H14A H 0.583556 1.028348 0.885407 0.032 Uiso 1 1 calc R . . . .
H14B H 0.556535 1.158923 0.843754 0.032 Uiso 1 1 calc R . . . .
C15 C 0.30951(17) 1.01885(13) 0.72325(7) 0.0250(2) Uani 1 1 d . . . . .
H15A H 0.398856 1.110071 0.717979 0.030 Uiso 1 1 calc R . . . .
H15B H 0.214071 1.042261 0.730766 0.030 Uiso 1 1 calc R . . . .
C16 C 0.25108(14) 0.91135(12) 0.64927(7) 0.0186(2) Uani 1 1 d . . . . .
C17 C 0.22767(15) 0.64363(15) 0.89675(7) 0.0247(2) Uani 1 1 d . . . . .
H17A H 0.180355 0.538334 0.900083 0.030 Uiso 1 1 calc R . . . .
H17B H 0.189759 0.694295 0.933042 0.030 Uiso 1 1 calc R . . . .
C18 C 0.41814(15) 0.70008(14) 0.91993(7) 0.0217(2) Uani 1 1 d . . . . .
C19 C 0.19608(15) 0.48364(12) 0.62117(7) 0.0194(2) Uani 1 1 d . . . . .
H19A H 0.236323 0.564106 0.591202 0.023 Uiso 1 1 calc R . . . .
H19B H 0.084777 0.477009 0.626453 0.023 Uiso 1 1 calc R . . . .
C20 C 0.17118(14) 0.34201(12) 0.57333(7) 0.0195(2) Uani 1 1 d . . . . .
C21 C 0.60400(14) 0.83497(13) 0.64915(7) 0.0199(2) Uani 1 1 d . . . . .
H21A H 0.552139 0.906927 0.638073 0.024 Uiso 1 1 calc R . . . .
H21B H 0.533977 0.745197 0.611618 0.024 Uiso 1 1 calc R . . . .
C22 C 0.78032(15) 0.89509(13) 0.63654(7) 0.0205(2) Uani 1 1 d . . . . .
Cl1 Cl 0.03301(4) 0.22182(3) 0.97530(2) 0.02399(6) Uani 1 1 d . . . . .
O6 O 0.15259(14) 0.26856(13) 1.05133(7) 0.0390(2) Uani 1 1 d . . . . .
O7 O -0.00855(15) 0.34367(12) 0.95099(7) 0.0373(2) Uani 1 1 d . . . . .
O8 O 0.10915(18) 0.17863(16) 0.92095(8) 0.0497(3) Uani 1 1 d . . . . .
O9 O -0.11633(14) 0.10531(13) 0.97980(7) 0.0407(3) Uani 1 1 d . . . . .
Cl2 Cl 0.36346(4) 0.70641(4) 0.42847(2) 0.02663(7) Uani 1 1 d D . . . .
O13 O 0.5202(4) 0.7138(6) 0.4711(2) 0.0567(11) Uani 0.514(4) 1 d D U P A 1
O14 O 0.3750(4) 0.7908(4) 0.3675(2) 0.0544(9) Uani 0.514(4) 1 d D U P A 1
O15 O 0.2635(5) 0.7300(4) 0.47459(19) 0.0500(8) Uani 0.514(4) 1 d D U P A 1
O16 O 0.2683(4) 0.5520(3) 0.38883(17) 0.0536(8) Uani 0.514(4) 1 d D U P A 1
O13A O 0.4696(5) 0.6428(4) 0.4697(2) 0.0450(9) Uani 0.486(4) 1 d D U P A 2
O14A O 0.3522(7) 0.7028(8) 0.34905(19) 0.0835(17) Uani 0.486(4) 1 d D U P A 2
O15A O 0.2061(4) 0.6601(6) 0.4448(3) 0.0701(14) Uani 0.486(4) 1 d D U P A 2
O16A O 0.4435(5) 0.8652(3) 0.4620(3) 0.0808(15) Uani 0.486(4) 1 d D U P A 2
O5 O 0.29545(15) 0.57773(13) 1.09793(7) 0.0364(2) Uani 1 1 d . . . . .
H5E H 0.211(3) 0.599(3) 1.0857(14) 0.055 Uiso 1 1 d R . . . .
H5F H 0.254(3) 0.490(3) 1.0861(14) 0.055 Uiso 1 1 d R . . . .

loop_
_atom_site_aniso_label
_atom_site_aniso_U_11
_atom_site_aniso_U_22
_atom_site_aniso_U_33
_atom_site_aniso_U_23
_atom_site_aniso_U_13
_atom_site_aniso_U_12
Co1 0.01447(7) 0.01563(7) 0.01634(7) 0.00211(5) 0.00510(5) 0.00472(5)
O1 0.0250(4) 0.0166(4) 0.0202(4) 0.0019(3) 0.0036(3) 0.0097(3)
O2 0.0185(4) 0.0342(5) 0.0194(4) 0.0069(3) 0.0063(3) 0.0085(3)
O3 0.0361(5) 0.0148(4) 0.0361(5) 0.0052(3) 0.0158(4) 0.0081(4)
O4 0.0274(4) 0.0343(5) 0.0300(5) 0.0085(4) 0.0150(4) 0.0164(4)
N1 0.0220(5) 0.0199(4) 0.0211(4) -0.0016(3) 0.0039(4) 0.0076(4)
N2 0.0421(6) 0.0215(5) 0.0232(5) 0.0076(4) 0.0123(4) 0.0154(5)
N3 0.0243(5) 0.0545(8) 0.0195(5) 0.0085(5) 0.0056(4) 0.0142(5)
N4 0.0164(4) 0.0260(5) 0.0185(4) 0.0028(4) 0.0054(3) 0.0069(4)
N5 0.0359(6) 0.0246(5) 0.0236(5) -0.0010(4) 0.0087(4) 0.0110(4)
N6 0.0269(5) 0.0296(6) 0.0504(8) 0.0184(5) 0.0204(5) 0.0101(5)
N8 0.0202(4) 0.0152(4) 0.0198(4) 0.0034(3) 0.0062(3) 0.0061(3)
N11 0.0155(4) 0.0180(4) 0.0177(4) 0.0030(3) 0.0052(3) 0.0048(3)
C2 0.0271(6) 0.0291(6) 0.0247(6) -0.0030(5) 0.0071(5) 0.0131(5)
C3 0.0206(5) 0.0328(6) 0.0243(5) 0.0014(5) 0.0081(4) 0.0130(5)
C5 0.0158(5) 0.0298(6) 0.0236(5) 0.0019(4) 0.0059(4) 0.0040(4)
C6 0.0238(6) 0.0243(6) 0.0276(6) 0.0062(5) 0.0093(5) 0.0019(5)
C7 0.0261(5) 0.0189(5) 0.0232(5) 0.0078(4) 0.0078(4) 0.0070(4)
C9 0.0223(5) 0.0195(5) 0.0299(6) 0.0025(4) 0.0100(4) 0.0090(4)
C10 0.0196(5) 0.0217(5) 0.0239(5) 0.0062(4) 0.0074(4) 0.0094(4)
C12 0.0162(5) 0.0226(5) 0.0206(5) 0.0008(4) 0.0047(4) 0.0019(4)
C13 0.0249(6) 0.0197(5) 0.0281(6) -0.0004(4) 0.0070(5) 0.0025(4)
C14 0.0249(6) 0.0220(5) 0.0257(6) -0.0060(4) 0.0031(4) 0.0051(4)
C15 0.0310(6) 0.0182(5) 0.0256(6) -0.0003(4) 0.0032(5) 0.0123(5)
C16 0.0182(5) 0.0173(5) 0.0217(5) 0.0033(4) 0.0075(4) 0.0072(4)
C17 0.0200(5) 0.0347(6) 0.0192(5) 0.0062(4) 0.0083(4) 0.0081(5)
C18 0.0207(5) 0.0257(5) 0.0195(5) 0.0038(4) 0.0065(4) 0.0091(4)
C19 0.0237(5) 0.0143(4) 0.0194(5) 0.0017(4) 0.0051(4) 0.0069(4)
C20 0.0170(5) 0.0159(5) 0.0240(5) 0.0013(4) 0.0082(4) 0.0033(4)
C21 0.0174(5) 0.0226(5) 0.0188(5) 0.0052(4) 0.0064(4) 0.0052(4)
C22 0.0196(5) 0.0233(5) 0.0172(5) 0.0018(4) 0.0068(4) 0.0057(4)
Cl1 0.02337(13) 0.02493(13) 0.02465(13) 0.00431(10) 0.00726(10) 0.00989(11)
O6 0.0335(5) 0.0386(6) 0.0333(5) 0.0050(4) -0.0030(4) 0.0081(5)
O7 0.0414(6) 0.0322(5) 0.0443(6) 0.0128(5) 0.0112(5) 0.0201(5)
O8 0.0590(8) 0.0649(9) 0.0449(7) 0.0064(6) 0.0268(6) 0.0388(7)
O9 0.0297(5) 0.0341(6) 0.0459(6) 0.0104(5) 0.0061(5) 0.0000(4)
Cl2 0.02509(14) 0.03368(15) 0.02571(14) 0.00935(11) 0.00946(11) 0.01433(12)
O13 0.0329(16) 0.103(3) 0.0353(14) 0.007(2) 0.0001(12) 0.033(2)
O14 0.0670(18) 0.0610(19) 0.063(2) 0.0438(17) 0.0429(16) 0.0358(16)
O15 0.056(2) 0.074(2) 0.0443(16) 0.0128(14) 0.0314(15) 0.0407(18)
O16 0.0565(17) 0.0340(13) 0.0565(17) -0.0074(11) 0.0124(13) 0.0056(11)
O13A 0.052(2) 0.061(2) 0.0419(15) 0.0202(18) 0.0157(16) 0.0418(18)
O14A 0.114(3) 0.160(5) 0.0298(15) 0.031(2) 0.0251(18) 0.108(4)
O15A 0.0254(15) 0.101(4) 0.086(3) 0.056(3) 0.0227(17) 0.0167(18)
O16A 0.065(2) 0.0295(15) 0.120(3) 0.0040(17) -0.010(2) 0.0092(14)
O5 0.0349(6) 0.0305(5) 0.0386(6) 0.0008(4) 0.0102(5) 0.0072(4)

loop_
_atom_type_symbol
_atom_type_description
_atom_type_scat_dispersion_real
_atom_type_scat_dispersion_imag
_atom_type_scat_source
C C 0.0033 0.0016 'International Tables Vol C Tables 4.2.6.8 and 6.1.1.4'
H H 0.0000 0.0000 'International Tables Vol C Tables 4.2.6.8 and 6.1.1.4'
N N 0.0061 0.0033 'International Tables Vol C Tables 4.2.6.8 and 6.1.1.4'
O O 0.0106 0.0060 'International Tables Vol C Tables 4.2.6.8 and 6.1.1.4'
Cl Cl 0.1484 0.1585 'International Tables Vol C Tables 4.2.6.8 and 6.1.1.4'
Co Co 0.3494 0.9721 'International Tables Vol C Tables 4.2.6.8 and 6.1.1.4'

loop_
_geom_angle_atom_site_label_1
_geom_angle_atom_site_label_2
_geom_angle_atom_site_label_3
_geom_angle
O1 Co1 O2 169.56(4)
O1 Co1 N1 79.67(4)
O1 Co1 N4 102.01(4)
O1 Co1 N8 90.01(4)
O1 Co1 N11 96.19(4)
O2 Co1 N1 89.90(4)
O2 Co1 N4 76.90(4)
O2 Co1 N8 100.42(4)
O2 Co1 N11 85.31(4)
N1 Co1 N8 169.29(4)
N4 Co1 N1 84.49(4)
N4 Co1 N8 95.00(4)
N11 Co1 N1 99.53(4)
N11 Co1 N4 161.79(4)
N11 Co1 N8 84.30(4)
C16 O1 Co1 116.75(8)
C18 O2 Co1 119.60(8)
C2 N1 Co1 104.36(8)
C2 N1 C14 110.65(10)
C14 N1 Co1 110.69(8)
C15 N1 Co1 109.35(7)
C15 N1 C2 110.73(10)
C15 N1 C14 110.88(10)
H2A N2 H2B 120.0
C16 N2 H2A 120.0
C16 N2 H2B 120.0
H3A N3 H3B 120.0
C18 N3 H3A 120.0
C18 N3 H3B 120.0
C3 N4 Co1 101.50(7)
C5 N4 Co1 108.51(7)
C5 N4 C3 110.96(10)
C17 N4 Co1 112.96(7)
C17 N4 C3 110.46(10)
C17 N4 C5 111.98(10)
H5A N5 H5B 120.0
C20 N5 H5A 120.0
C20 N5 H5B 120.0
H6A N6 H6B 120.0
C22 N6 H6A 120.0
C22 N6 H6B 120.0
C7 N8 Co1 104.81(7)
C7 N8 C9 111.00(9)
C9 N8 Co1 104.82(7)
C19 N8 Co1 113.01(7)
C19 N8 C7 113.54(9)
C19 N8 C9 109.28(9)
C10 N11 Co1 99.12(6)
C12 N11 Co1 108.06(7)
C12 N11 C10 111.34(9)
C21 N11 Co1 115.59(7)
C21 N11 C10 111.89(9)
C21 N11 C12 110.36(9)
N1 C2 H2C 109.6
N1 C2 H2D 109.6
N1 C2 C3 110.15(10)
H2C C2 H2D 108.1
C3 C2 H2C 109.6
C3 C2 H2D 109.6
N4 C3 C2 110.23(10)
N4 C3 H3C 109.6
N4 C3 H3D 109.6
C2 C3 H3C 109.6
C2 C3 H3D 109.6
H3C C3 H3D 108.1
N4 C5 H5C 108.7
N4 C5 H5D 108.7
N4 C5 C6 114.35(10)
H5C C5 H5D 107.6
C6 C5 H5C 108.7
C6 C5 H5D 108.7
C5 C6 H6C 107.5
C5 C6 H6D 107.5
H6C C6 H6D 107.0
C7 C6 C5 119.25(10)
C7 C6 H6C 107.5
C7 C6 H6D 107.5
N8 C7 C6 114.81(10)
N8 C7 H7A 108.6
N8 C7 H7B 108.6
C6 C7 H7A 108.6
C6 C7 H7B 108.6
H7A C7 H7B 107.5
N8 C9 H9A 108.8
N8 C9 H9B 108.8
N8 C9 C10 113.81(10)
H9A C9 H9B 107.7
C10 C9 H9A 108.8
C10 C9 H9B 108.8
N11 C10 C9 111.60(9)
N11 C10 H10A 109.3
N11 C10 H10B 109.3
C9 C10 H10A 109.3
C9 C10 H10B 109.3
H10A C10 H10B 108.0
N11 C12 H12A 108.9
N11 C12 H12B 108.9
N11 C12 C13 113.49(10)
H12A C12 H12B 107.7
C13 C12 H12A 108.9
C13 C12 H12B 108.9
C12 C13 H13A 108.1
C12 C13 H13B 108.1
H13A C13 H13B 107.3
C14 C13 C12 116.62(11)
C14 C13 H13A 108.1
C14 C13 H13B 108.1
N1 C14 C13 114.04(10)
N1 C14 H14A 108.7
N1 C14 H14B 108.7
C13 C14 H14A 108.7
C13 C14 H14B 108.7
H14A C14 H14B 107.6
N1 C15 H15A 109.3
N1 C15 H15B 109.3
N1 C15 C16 111.71(10)
H15A C15 H15B 107.9
C16 C15 H15A 109.3
C16 C15 H15B 109.3
O1 C16 N2 122.19(11)
O1 C16 C15 120.18(10)
N2 C16 C15 117.62(10)
N4 C17 H17A 109.6
N4 C17 H17B 109.6
N4 C17 C18 110.30(9)
H17A C17 H17B 108.1
C18 C17 H17A 109.6
C18 C17 H17B 109.6
O2 C18 N3 122.55(12)
O2 C18 C17 119.47(11)
N3 C18 C17 117.98(11)
N8 C19 H19A 108.0
N8 C19 H19B 108.0
N8 C19 C20 117.03(9)
H19A C19 H19B 107.3
C20 C19 H19A 108.0
C20 C19 H19B 108.0
O3 C20 N5 123.19(11)
O3 C20 C19 122.65(11)
N5 C20 C19 114.05(10)
N11 C21 H21A 108.9
N11 C21 H21B 108.9
N11 C21 C22 113.54(9)
H21A C21 H21B 107.7
C22 C21 H21A 108.9
C22 C21 H21B 108.9
O4 C22 N6 122.28(12)
O4 C22 C21 122.11(11)
N6 C22 C21 115.61(11)
O6 Cl1 O7 108.62(7)
O8 Cl1 O6 109.01(8)
O8 Cl1 O7 108.90(8)
O9 Cl1 O6 109.42(7)
O9 Cl1 O7 109.33(7)
O9 Cl1 O8 111.51(9)
O13 Cl2 O14 112.6(2)
O13 Cl2 O15 114.0(2)
O13 Cl2 O16 106.1(2)
O14 Cl2 O16 104.9(2)
O15 Cl2 O14 113.4(2)
O15 Cl2 O16 104.8(2)
O13A Cl2 O16A 105.6(2)
O14A Cl2 O13A 115.4(2)
O14A Cl2 O15A 113.2(3)
O14A Cl2 O16A 105.2(3)
O15A Cl2 O13A 112.8(2)
O15A Cl2 O16A 103.2(3)
H5E O5 H5F 102(2)

loop_
_geom_bond_atom_site_label_1
_geom_bond_atom_site_label_2
_geom_bond_distance
Co1 O1 2.0602(9)
Co1 O2 2.1101(9)
Co1 N1 2.1910(11)
Co1 N4 2.1817(10)
Co1 N8 2.2037(10)
Co1 N11 2.1543(10)
O1 C16 1.2531(14)
O2 C18 1.2477(14)
O3 C20 1.2455(15)
O4 C22 1.2348(15)
N1 C2 1.4958(17)
N1 C14 1.4968(16)
N1 C15 1.4885(16)
N2 H2A 0.832(13)
N2 H2B 0.832(13)
N2 C16 1.3164(15)
N3 H3A 0.815(14)
N3 H3B 0.815(14)
N3 C18 1.3229(16)
N4 C3 1.4963(17)
N4 C5 1.4860(16)
N4 C17 1.4860(16)
N5 H5A 0.845(13)
N5 H5B 0.845(13)
N5 C20 1.3300(16)
N6 H6A 0.855(14)
N6 H6B 0.855(14)
N6 C22 1.3369(17)
N8 C7 1.4946(15)
N8 C9 1.5086(15)
N8 C19 1.4837(15)
N11 C10 1.5021(15)
N11 C12 1.5019(15)
N11 C21 1.4927(14)
C2 H2C 0.9900
C2 H2D 0.9900
C2 C3 1.5194(19)
C3 H3C 0.9900
C3 H3D 0.9900
C5 H5C 0.9900
C5 H5D 0.9900
C5 C6 1.5391(19)
C6 H6C 0.9900
C6 H6D 0.9900
C6 C7 1.5325(18)
C7 H7A 0.9900
C7 H7B 0.9900
C9 H9A 0.9900
C9 H9B 0.9900
C9 C10 1.5301(17)
C10 H10A 0.9900
C10 H10B 0.9900
C12 H12A 0.9900
C12 H12B 0.9900
C12 C13 1.5333(18)
C13 H13A 0.9900
C13 H13B 0.9900
C13 C14 1.5311(19)
C14 H14A 0.9900
C14 H14B 0.9900
C15 H15A 0.9900
C15 H15B 0.9900
C15 C16 1.5180(17)
C17 H17A 0.9900
C17 H17B 0.9900
C17 C18 1.5147(17)
C19 H19A 0.9900
C19 H19B 0.9900
C19 C20 1.5309(16)
C21 H21A 0.9900
C21 H21B 0.9900
C21 C22 1.5289(16)
Cl1 O6 1.4486(11)
Cl1 O7 1.4531(11)
Cl1 O8 1.4331(12)
Cl1 O9 1.4288(11)
Cl2 O13 1.396(3)
Cl2 O14 1.409(3)
Cl2 O15 1.409(3)
Cl2 O16 1.502(2)
Cl2 O13A 1.413(3)
Cl2 O14A 1.397(3)
Cl2 O15A 1.403(3)
Cl2 O16A 1.505(3)
O5 H5E 0.83(3)
O5 H5F 0.81(3)

loop_
_geom_torsion_atom_site_label_1
_geom_torsion_atom_site_label_2
_geom_torsion_atom_site_label_3
_geom_torsion_atom_site_label_4
_geom_torsion
Co1 O1 C16 N2 161.29(10)
Co1 O1 C16 C15 -17.94(14)
Co1 O2 C18 N3 -175.53(11)
Co1 O2 C18 C17 4.98(16)
Co1 N1 C2 C3 -37.47(11)
Co1 N1 C14 C13 51.05(13)
Co1 N1 C15 C16 1.07(12)
Co1 N4 C3 C2 -49.31(10)
Co1 N4 C5 C6 67.01(11)
Co1 N4 C17 C18 9.00(13)
Co1 N8 C7 C6 71.54(11)
Co1 N8 C9 C10 13.02(11)
Co1 N8 C19 C20 172.43(7)
Co1 N11 C10 C9 54.57(10)
Co1 N11 C12 C13 -58.93(11)
Co1 N11 C21 C22 172.43(8)
N1 C2 C3 N4 62.61(13)
N1 C15 C16 O1 10.80(16)
N1 C15 C16 N2 -168.46(11)
N4 C5 C6 C7 -36.87(16)
N4 C17 C18 O2 -9.37(17)
N4 C17 C18 N3 171.11(12)
N8 C9 C10 N11 -48.60(13)
N8 C19 C20 O3 39.02(16)
N8 C19 C20 N5 -144.62(11)
N11 C12 C13 C14 79.98(13)
N11 C21 C22 O4 58.23(15)
N11 C21 C22 N6 -121.56(12)
C2 N1 C14 C13 166.24(11)
C2 N1 C15 C16 -113.38(11)
C3 N4 C5 C6 177.70(10)
C3 N4 C17 C18 -103.91(12)
C5 N4 C3 C2 -164.45(10)
C5 N4 C17 C18 131.88(11)
C5 C6 C7 N8 -45.79(16)
C7 N8 C9 C10 -99.61(11)
C7 N8 C19 C20 -68.37(13)
C9 N8 C7 C6 -175.82(10)
C9 N8 C19 C20 56.14(12)
C10 N11 C12 C13 -166.78(10)
C10 N11 C21 C22 -75.12(12)
C12 N11 C10 C9 168.14(9)
C12 N11 C21 C22 49.45(13)
C12 C13 C14 N1 -74.26(15)
C14 N1 C2 C3 -156.56(11)
C14 N1 C15 C16 123.39(11)
C15 N1 C2 C3 80.08(13)
C15 N1 C14 C13 -70.49(14)
C17 N4 C3 C2 70.75(12)
C17 N4 C5 C6 -58.36(13)
C19 N8 C7 C6 -52.25(14)
C19 N8 C9 C10 134.41(10)
C21 N11 C10 C9 -67.84(12)
C21 N11 C12 C13 68.34(12)
